data_4072998
loop_
_publ_author_name
'Esteruelas, Miguel A.'
'Hern\'andez, Yohar A.'
'L\'opez, Ana M.'
'Oliv\'an, Montserrat'
'O\~nate, Enrique'

_publ_section_title
;
 One-Pot Dehydrogenative Addition of Isopropyl to Alkynes Promoted by
 Osmium:&#x00A0; Formation of \g-(\h3-Allyl)-\a-Alkenylphosphine
 Derivatives Starting from a
 Dihydride&#x2212;Dihydrogen&#x2212;Triisopropylphosphine Complex
;
_journal_issue 9
_journal_name_full Organometallics
_journal_page_first 2193
_journal_paper_doi 10.1021/om070004d
_journal_volume 26
_journal_year 2007
_chemical_formula_sum 'C23 H32 B F4 Os P'
_chemical_formula_weight 616.47
_chemical_name_systematic
; 
 ? 
;
_space_group_IT_number 2
_symmetry_cell_setting triclinic
_symmetry_space_group_name_Hall '-P 1'
_symmetry_space_group_name_H-M 'P -1'
_atom_sites_solution_hydrogens geom
_atom_sites_solution_primary direct
_atom_sites_solution_secondary difmap
_audit_creation_method SHELXL-97
_cell_angle_alpha 98.094(2)
_cell_angle_beta 93.655(2)
_cell_angle_gamma 104.019(2)
_cell_formula_units_Z 2
_cell_length_a 7.9073(12)
_cell_length_b 11.2735(17)
_cell_length_c 13.256(2)
_cell_measurement_reflns_used 979
_cell_measurement_temperature 100(2)
_cell_measurement_theta_max 25
_cell_measurement_theta_min 3
_cell_volume 1129.2(3)
_computing_cell_refinement 'SAINT+ v. 6.1 (Bruker AXS, 2000)'
_computing_data_collection 'SMART v. 5.625 (Bruker AXS, 2000)'
_computing_data_reduction 'SAINT+ v. 6.1 (Bruker AXS, 2000)'
_computing_molecular_graphics 'XP, SHELXTL v. 6.1 (Bruker, 2000)'
_computing_publication_material 'XCIF, SHELXTL v. 6.1 (Bruker, 2000)'
_computing_structure_refinement 'SHELXL-97 (Sheldrick, 1997)'
_computing_structure_solution 'SHELXS-97 (Sheldrick, 1990)'
_diffrn_ambient_temperature 100(2)
_diffrn_detector_area_resol_mean 8.26
_diffrn_measured_fraction_theta_full 0.990
_diffrn_measured_fraction_theta_max 0.908
_diffrn_measurement_device_type 'Bruker SMART APEX CCD system'
_diffrn_measurement_method '\w rotations with narrow frames'
_diffrn_radiation_monochromator graphite
_diffrn_radiation_source 'fine-focus sealed tube'
_diffrn_radiation_type MoK\a
_diffrn_radiation_wavelength 0.71073
_diffrn_reflns_av_R_equivalents 0.0339
_diffrn_reflns_av_sigmaI/netI 0.0618
_diffrn_reflns_limit_h_max 10
_diffrn_reflns_limit_h_min -10
_diffrn_reflns_limit_k_max 15
_diffrn_reflns_limit_k_min -15
_diffrn_reflns_limit_l_max 17
_diffrn_reflns_limit_l_min -17
_diffrn_reflns_number 14145
_diffrn_reflns_theta_full 27.50
_diffrn_reflns_theta_max 28.92
_diffrn_reflns_theta_min 1.56
_diffrn_standards_decay_% 'no decay'
_exptl_absorpt_coefficient_mu 5.758
_exptl_absorpt_correction_T_max 0.534
_exptl_absorpt_correction_T_min 0.374
_exptl_absorpt_correction_type multi-scan
_exptl_absorpt_process_details
;
Absorption correction performed with SADABS program. This is based on the
method of Blessing: Blessing, R. H., Acta Crystallogr., Sect. A 1995, 51, 33.

SADABS: Area-Detector Absorption Correction. Bruker-AXS 
within SAINT+ package, v. 6.1 (2000).
;
_exptl_crystal_colour orange
_exptl_crystal_density_diffrn 1.813
_exptl_crystal_density_method 'not measured'
_exptl_crystal_description prism
_exptl_crystal_F_000 604
_exptl_crystal_size_max 0.20
_exptl_crystal_size_mid 0.14
_exptl_crystal_size_min 0.12
_refine_diff_density_max 1.681
_refine_diff_density_min -0.766
_refine_diff_density_rms 0.131
_refine_ls_extinction_method none
_refine_ls_goodness_of_fit_ref 0.910
_refine_ls_hydrogen_treatment mixed
_refine_ls_matrix_type full
_refine_ls_number_parameters 307
_refine_ls_number_reflns 5412
_refine_ls_number_restraints 1
_refine_ls_restrained_S_all 0.910
_refine_ls_R_factor_all 0.0375
_refine_ls_R_factor_gt 0.0280
_refine_ls_shift/su_max 0.002
_refine_ls_shift/su_mean 0.000
_refine_ls_structure_factor_coef Fsqd
_refine_ls_weighting_details 'calc w=1/[\s^2^(Fo^2^)+(0.0199P)^2^+0.0000P] where P=(Fo^2^+2Fc^2^)/3'
_refine_ls_weighting_scheme calc
_refine_ls_wR_factor_gt 0.0538
_refine_ls_wR_factor_ref 0.0557
_reflns_number_gt 4634
_reflns_number_total 5412
_reflns_threshold_expression >2sigma(I)
_cod_data_source_file om070004dsi20070214_020603.cif
_cod_data_source_block mae187as
_cod_original_cell_volume 1129.1(3)
_cod_original_sg_symbol_H-M P-1
_cod_database_code 4072998

loop_
_symmetry_equiv_pos_as_xyz
'x, y, z'
'-x, -y, -z'

loop_
_atom_site_label
_atom_site_type_symbol
_atom_site_fract_x
_atom_site_fract_y
_atom_site_fract_z
_atom_site_U_iso_or_equiv
_atom_site_adp_type
_atom_site_occupancy
_atom_site_symmetry_multiplicity
_atom_site_calc_flag
_atom_site_refinement_flags
Os Os 0.62504(2) 0.863666(16) 0.763478(13) 0.01967(5) Uani 1 1 d D
H1A H 0.454(4) 0.757(3) 0.722(4) 0.063(16) Uiso 1 1 d D
P P 0.67243(14) 0.67095(10) 0.77304(8) 0.0221(2) Uani 1 1 d .
C1 C 0.7205(6) 1.0573(4) 0.8540(3) 0.0260(10) Uani 1 1 d .
H1 H 0.8180 1.1174 0.8384 0.031 Uiso 1 1 calc R
C2 C 0.5451(6) 1.0424(4) 0.8184(3) 0.0261(10) Uani 1 1 d .
H2 H 0.5029 1.0916 0.7752 0.031 Uiso 1 1 calc R
C3 C 0.4415(6) 0.9423(4) 0.8572(3) 0.0265(10) Uani 1 1 d .
H3 H 0.3180 0.9111 0.8435 0.032 Uiso 1 1 calc R
C4 C 0.5537(6) 0.8962(4) 0.9203(3) 0.0276(10) Uani 1 1 d .
H4 H 0.5188 0.8300 0.9577 0.033 Uiso 1 1 calc R
C5 C 0.7274(6) 0.9671(4) 0.9173(3) 0.0298(10) Uani 1 1 d .
H5 H 0.8302 0.9560 0.9517 0.036 Uiso 1 1 calc R
C6 C 0.4787(5) 0.5419(4) 0.7739(3) 0.0254(10) Uani 1 1 d .
H6 H 0.5221 0.4670 0.7812 0.031 Uiso 1 1 calc R
C7 C 0.3556(6) 0.5107(4) 0.6747(3) 0.0331(11) Uani 1 1 d .
H7A H 0.2602 0.4377 0.6779 0.050 Uiso 1 1 calc R
H7B H 0.4211 0.4932 0.6165 0.050 Uiso 1 1 calc R
H7C H 0.3067 0.5811 0.6663 0.050 Uiso 1 1 calc R
C8 C 0.3805(6) 0.5669(4) 0.8668(3) 0.0304(10) Uani 1 1 d .
H8A H 0.3307 0.6374 0.8608 0.046 Uiso 1 1 calc R
H8B H 0.4618 0.5858 0.9293 0.046 Uiso 1 1 calc R
H8C H 0.2860 0.4934 0.8701 0.046 Uiso 1 1 calc R
C9 C 0.8182(5) 0.6652(4) 0.8855(3) 0.0261(10) Uani 1 1 d .
H9 H 0.7684 0.7022 0.9461 0.031 Uiso 1 1 calc R
C10 C 1.0022(5) 0.7475(4) 0.8875(4) 0.0343(11) Uani 1 1 d .
H10A H 1.0702 0.7482 0.9521 0.051 Uiso 1 1 calc R
H10B H 0.9956 0.8320 0.8816 0.051 Uiso 1 1 calc R
H10C H 1.0592 0.7153 0.8301 0.051 Uiso 1 1 calc R
C11 C 0.8246(6) 0.5354(4) 0.9057(4) 0.0361(12) Uani 1 1 d .
H11A H 0.8837 0.4971 0.8523 0.054 Uiso 1 1 calc R
H11B H 0.7050 0.4842 0.9049 0.054 Uiso 1 1 calc R
H11C H 0.8891 0.5420 0.9727 0.054 Uiso 1 1 calc R
C12 C 0.7658(5) 0.6303(4) 0.6545(3) 0.0266(10) Uani 1 1 d .
C13 C 0.8752(7) 0.5594(5) 0.6406(5) 0.0384(13) Uani 1 1 d .
H13A H 0.892(6) 0.517(4) 0.681(4) 0.038(17) Uiso 1 1 d .
H13B H 0.928(6) 0.551(4) 0.576(4) 0.055(16) Uiso 1 1 d .
C14 C 0.7079(7) 0.6969(4) 0.5738(4) 0.0286(10) Uani 1 1 d .
H14A H 0.588(5) 0.657(4) 0.547(3) 0.021(11) Uiso 1 1 d .
H14B H 0.765(5) 0.699(4) 0.522(3) 0.025(13) Uiso 1 1 d .
C15 C 0.7252(5) 0.8303(4) 0.6178(3) 0.0233(9) Uani 1 1 d .
C16 C 0.8669(6) 0.8959(5) 0.6895(4) 0.0278(10) Uani 1 1 d .
H16A H 0.962(5) 0.856(3) 0.723(3) 0.019(11) Uiso 1 1 d .
H16B H 0.905(5) 0.969(4) 0.690(3) 0.014(11) Uiso 1 1 d .
C17 C 0.5959(6) 0.8950(4) 0.6021(3) 0.0250(10) Uani 1 1 d .
H17 H 0.629(5) 0.969(4) 0.604(3) 0.019(12) Uiso 1 1 d .
C18 C 0.4336(5) 0.8489(4) 0.5295(3) 0.0253(10) Uani 1 1 d .
C19 C 0.2757(6) 0.8740(4) 0.5546(3) 0.0321(11) Uani 1 1 d .
H19 H 0.2682 0.9149 0.6213 0.039 Uiso 1 1 calc R
C20 C 0.1303(6) 0.8399(4) 0.4836(4) 0.0373(12) Uani 1 1 d .
H20 H 0.0243 0.8589 0.5014 0.045 Uiso 1 1 calc R
C21 C 0.1376(6) 0.7783(4) 0.3864(4) 0.0374(12) Uani 1 1 d .
H21 H 0.0363 0.7528 0.3383 0.045 Uiso 1 1 calc R
C22 C 0.2932(7) 0.7547(4) 0.3606(4) 0.0357(12) Uani 1 1 d .
H22 H 0.2992 0.7132 0.2940 0.043 Uiso 1 1 calc R
C23 C 0.4417(6) 0.7905(4) 0.4306(3) 0.0285(10) Uani 1 1 d .
H23 H 0.5489 0.7752 0.4111 0.034 Uiso 1 1 calc R
B B 0.2161(7) 0.2072(5) 0.8343(4) 0.0316(12) Uani 1 1 d .
F1 F 0.0956(3) 0.2788(2) 0.8448(2) 0.0347(6) Uani 1 1 d .
F2 F 0.3745(3) 0.2696(2) 0.8912(2) 0.0375(7) Uani 1 1 d .
F3 F 0.1501(3) 0.0963(2) 0.8683(2) 0.0444(7) Uani 1 1 d .
F4 F 0.2422(4) 0.1838(3) 0.7322(2) 0.0491(8) Uani 1 1 d .

loop_
_atom_site_aniso_label
_atom_site_aniso_U_11
_atom_site_aniso_U_22
_atom_site_aniso_U_33
_atom_site_aniso_U_23
_atom_site_aniso_U_13
_atom_site_aniso_U_12
Os 0.02155(9) 0.01943(9) 0.01629(9) 0.00091(6) 0.00153(6) 0.00312(6)
P 0.0223(6) 0.0220(6) 0.0207(6) 0.0015(5) 0.0025(5) 0.0046(5)
C1 0.029(2) 0.019(2) 0.025(2) -0.0047(18) 0.0027(19) 0.0017(18)
C2 0.037(3) 0.022(2) 0.021(2) 0.0013(18) 0.005(2) 0.011(2)
C3 0.028(2) 0.024(2) 0.023(2) -0.0017(19) 0.0053(19) 0.0016(19)
C4 0.042(3) 0.024(2) 0.016(2) 0.0013(18) 0.007(2) 0.007(2)
C5 0.037(3) 0.029(2) 0.022(2) -0.0079(19) -0.002(2) 0.014(2)
C6 0.025(2) 0.020(2) 0.032(3) 0.0048(19) 0.0051(19) 0.0044(18)
C7 0.032(3) 0.027(3) 0.032(3) 0.001(2) -0.002(2) -0.005(2)
C8 0.027(2) 0.029(3) 0.033(3) 0.006(2) 0.003(2) 0.003(2)
C9 0.026(2) 0.032(2) 0.022(2) 0.0032(19) -0.0021(18) 0.0125(19)
C10 0.023(2) 0.041(3) 0.036(3) -0.002(2) -0.002(2) 0.008(2)
C11 0.035(3) 0.044(3) 0.035(3) 0.010(2) 0.000(2) 0.019(2)
C12 0.026(2) 0.023(2) 0.027(2) -0.0015(19) 0.0059(19) 0.0016(18)
C13 0.047(3) 0.034(3) 0.035(3) 0.001(3) 0.011(3) 0.011(2)
C14 0.028(3) 0.030(3) 0.024(3) 0.000(2) 0.007(2) 0.001(2)
C15 0.020(2) 0.019(2) 0.025(2) -0.0017(18) 0.0088(18) -0.0038(17)
C16 0.031(3) 0.025(3) 0.025(3) 0.002(2) 0.004(2) 0.003(2)
C17 0.033(3) 0.018(2) 0.018(2) 0.0016(18) 0.0020(19) -0.0041(19)
C18 0.028(2) 0.025(2) 0.020(2) 0.0079(18) -0.0004(18) -0.0010(18)
C19 0.034(3) 0.038(3) 0.019(2) 0.008(2) 0.003(2) -0.002(2)
C20 0.026(3) 0.047(3) 0.037(3) 0.021(2) 0.004(2) -0.003(2)
C21 0.039(3) 0.034(3) 0.030(3) 0.011(2) -0.007(2) -0.008(2)
C22 0.051(3) 0.027(3) 0.024(3) 0.005(2) -0.004(2) 0.002(2)
C23 0.034(3) 0.025(2) 0.025(2) 0.0092(19) -0.002(2) 0.004(2)
B 0.035(3) 0.034(3) 0.026(3) 0.002(2) -0.001(2) 0.011(2)
F1 0.0302(15) 0.0309(15) 0.0420(17) 0.0019(12) -0.0030(12) 0.0097(12)
F2 0.0285(15) 0.0365(16) 0.0437(17) 0.0009(13) -0.0057(12) 0.0064(12)
F3 0.0406(17) 0.0346(16) 0.057(2) 0.0151(14) -0.0065(14) 0.0051(13)
F4 0.0489(19) 0.078(2) 0.0268(16) 0.0058(15) 0.0063(14) 0.0282(16)

loop_
_atom_type_symbol
_atom_type_description
_atom_type_scat_dispersion_real
_atom_type_scat_dispersion_imag
_atom_type_scat_source
C C 0.0033 0.0016 'International Tables Vol C Tables 4.2.6.8 and 6.1.1.4'
H H 0.0000 0.0000 'International Tables Vol C Tables 4.2.6.8 and 6.1.1.4'
B B 0.0013 0.0007 'International Tables Vol C Tables 4.2.6.8 and 6.1.1.4'
F F 0.0171 0.0103 'International Tables Vol C Tables 4.2.6.8 and 6.1.1.4'
P P 0.1023 0.0942 'International Tables Vol C Tables 4.2.6.8 and 6.1.1.4'
Os Os -1.2165 7.6030 'International Tables Vol C Tables 4.2.6.8 and 6.1.1.4'

loop_
_geom_angle_atom_site_label_1
_geom_angle_atom_site_label_2
_geom_angle_atom_site_label_3
_geom_angle
C15 Os C16 37.79(16)
C15 Os C4 173.08(17)
C16 Os C4 136.18(17)
C15 Os C5 137.04(17)
C16 Os C5 99.39(17)
C4 Os C5 37.67(16)
C15 Os C17 37.63(16)
C16 Os C17 65.01(17)
C4 Os C17 148.50(17)
C5 Os C17 140.10(17)
C15 Os C3 149.04(17)
C16 Os C3 148.29(17)
C4 Os C3 37.33(15)
C5 Os C3 62.12(16)
C17 Os C3 111.41(17)
C15 Os C1 116.84(15)
C16 Os C1 88.58(17)
C4 Os C1 61.83(16)
C5 Os C1 36.94(15)
C17 Os C1 103.72(16)
C3 Os C1 60.92(15)
C15 Os C2 122.30(16)
C16 Os C2 113.06(17)
C4 Os C2 61.16(15)
C5 Os C2 60.89(16)
C17 Os C2 90.43(16)
C3 Os C2 36.20(15)
C1 Os C2 35.77(14)
C15 Os P 81.04(12)
C16 Os P 84.55(14)
C4 Os P 95.57(12)
C5 Os P 102.54(12)
C17 Os P 111.53(12)
C3 Os P 123.02(11)
C1 Os P 136.82(11)
C2 Os P 156.65(11)
C15 Os H1A 89.1(18)
C16 Os H1A 124.7(18)
C4 Os H1A 95.3(18)
C5 Os H1A 132.6(18)
C17 Os H1A 80.5(18)
C3 Os H1A 83.2(18)
C1 Os H1A 143.1(17)
C2 Os H1A 108.9(17)
P Os H1A 69.0(17)
C12 P C6 104.96(19)
C12 P C9 110.8(2)
C6 P C9 104.0(2)
C12 P Os 104.60(15)
C6 P Os 117.33(14)
C9 P Os 114.79(14)
C2 C1 C5 108.0(4)
C2 C1 Os 73.2(2)
C5 C1 Os 69.1(2)
C2 C1 H1 126.0
C5 C1 H1 126.0
Os C1 H1 123.4
C1 C2 C3 108.6(4)
C1 C2 Os 71.0(2)
C3 C2 Os 69.6(2)
C1 C2 H2 125.7
C3 C2 H2 125.7
Os C2 H2 125.3
C2 C3 C4 107.9(4)
C2 C3 Os 74.2(2)
C4 C3 Os 69.9(2)
C2 C3 H3 126.0
C4 C3 H3 126.0
Os C3 H3 121.6
C3 C4 C5 107.5(4)
C3 C4 Os 72.8(2)
C5 C4 Os 71.4(2)
C3 C4 H4 126.2
C5 C4 H4 126.2
Os C4 H4 121.3
C1 C5 C4 107.9(4)
C1 C5 Os 74.0(2)
C4 C5 Os 70.9(2)
C1 C5 H5 126.1
C4 C5 H5 126.1
Os C5 H5 120.8
C8 C6 C7 111.1(4)
C8 C6 P 110.8(3)
C7 C6 P 113.4(3)
C8 C6 H6 107.1
C7 C6 H6 107.1
P C6 H6 107.1
C6 C7 H7A 109.5
C6 C7 H7B 109.5
H7A C7 H7B 109.5
C6 C7 H7C 109.5
H7A C7 H7C 109.5
H7B C7 H7C 109.5
C6 C8 H8A 109.5
C6 C8 H8B 109.5
H8A C8 H8B 109.5
C6 C8 H8C 109.5
H8A C8 H8C 109.5
H8B C8 H8C 109.5
C10 C9 C11 110.8(3)
C10 C9 P 112.8(3)
C11 C9 P 116.1(3)
C10 C9 H9 105.4
C11 C9 H9 105.4
P C9 H9 105.4
C9 C10 H10A 109.5
C9 C10 H10B 109.5
H10A C10 H10B 109.5
C9 C10 H10C 109.5
H10A C10 H10C 109.5
H10B C10 H10C 109.5
C9 C11 H11A 109.5
C9 C11 H11B 109.5
H11A C11 H11B 109.5
C9 C11 H11C 109.5
H11A C11 H11C 109.5
H11B C11 H11C 109.5
C13 C12 C14 123.6(5)
C13 C12 P 126.8(4)
C14 C12 P 109.5(3)
C12 C13 H13A 121(4)
C12 C13 H13B 120(3)
H13A C13 H13B 118(5)
C12 C14 C15 110.2(4)
C12 C14 H14A 110(2)
C15 C14 H14A 110(2)
C12 C14 H14B 116(3)
C15 C14 H14B 105(3)
H14A C14 H14B 105(4)
C16 C15 C17 114.4(4)
C16 C15 C14 120.5(4)
C17 C15 C14 124.6(4)
C16 C15 Os 72.2(3)
C17 C15 Os 73.9(2)
C14 C15 Os 116.2(3)
C15 C16 Os 70.0(2)
C15 C16 H16A 125(2)
Os C16 H16A 113(2)
C15 C16 H16B 119(3)
Os C16 H16B 110(3)
H16A C16 H16B 112(4)
C15 C17 C18 125.9(4)
C15 C17 Os 68.5(2)
C18 C17 Os 126.1(3)
C15 C17 H17 118(3)
C18 C17 H17 107(3)
Os C17 H17 106(3)
C23 C18 C19 118.5(4)
C23 C18 C17 119.9(4)
C19 C18 C17 121.3(4)
C20 C19 C18 120.7(4)
C20 C19 H19 119.7
C18 C19 H19 119.7
C19 C20 C21 120.6(5)
C19 C20 H20 119.7
C21 C20 H20 119.7
C22 C21 C20 119.1(4)
C22 C21 H21 120.4
C20 C21 H21 120.4
C21 C22 C23 121.0(5)
C21 C22 H22 119.5
C23 C22 H22 119.5
C22 C23 C18 120.1(4)
C22 C23 H23 120.0
C18 C23 H23 120.0
F4 B F3 109.3(4)
F4 B F1 109.0(4)
F3 B F1 109.1(4)
F4 B F2 109.5(4)
F3 B F2 109.7(4)
F1 B F2 110.2(4)

loop_
_geom_bond_atom_site_label_1
_geom_bond_atom_site_label_2
_geom_bond_distance
Os C15 2.153(4)
Os C16 2.181(5)
Os C4 2.193(4)
Os C5 2.199(4)
Os C17 2.223(4)
Os C3 2.231(4)
Os C1 2.263(4)
Os C2 2.291(4)
Os P 2.3115(11)
Os H1A 1.581(10)
P C12 1.825(4)
P C6 1.841(4)
P C9 1.844(4)
C1 C2 1.399(6)
C1 C5 1.415(6)
C1 H1 0.9500
C2 C3 1.406(6)
C2 H2 0.9500
C3 C4 1.416(6)
C3 H3 0.9500
C4 C5 1.418(6)
C4 H4 0.9500
C5 H5 0.9500
C6 C8 1.526(6)
C6 C7 1.530(6)
C6 H6 1.0000
C7 H7A 0.9800
C7 H7B 0.9800
C7 H7C 0.9800
C8 H8A 0.9800
C8 H8B 0.9800
C8 H8C 0.9800
C9 C10 1.520(6)
C9 C11 1.536(6)
C9 H9 1.0000
C10 H10A 0.9800
C10 H10B 0.9800
C10 H10C 0.9800
C11 H11A 0.9800
C11 H11B 0.9800
C11 H11C 0.9800
C12 C13 1.317(6)
C12 C14 1.499(6)
C13 H13A 0.79(5)
C13 H13B 0.98(5)
C14 C15 1.505(6)
C14 H14A 0.96(4)
C14 H14B 0.84(4)
C15 C16 1.403(6)
C15 C17 1.413(6)
C16 H16A 1.07(4)
C16 H16B 0.81(4)
C17 C18 1.491(6)
C17 H17 0.81(4)
C18 C23 1.395(6)
C18 C19 1.395(6)
C19 C20 1.379(6)
C19 H19 0.9500
C20 C21 1.386(6)
C20 H20 0.9500
C21 C22 1.374(7)
C21 H21 0.9500
C22 C23 1.388(6)
C22 H22 0.9500
C23 H23 0.9500
B F4 1.380(6)
B F3 1.382(6)
B F1 1.391(6)
B F2 1.392(6)
